data_2207994
loop_
_publ_author_name
'Xue-Mei Li'
'Li-Ping Du'
'Jun Yang'
'Shu-Sheng Zhang'

_publ_section_title
;
 2-(3-Methyl-2-nitrophenyl)-1<i>H</i>-benzimidazole
;
_journal_coeditor_code CF6487
_journal_issue 2
_journal_name_full 'Acta Crystallographica Section E'
_journal_page_first o582
_journal_page_last o583
_journal_paper_doi 10.1107/S1600536806000729
_journal_volume 62
_journal_year 2006
_chemical_formula_iupac 'C14 H11 N3 O2'
_chemical_formula_moiety 'C14 H11 N3 O2'
_chemical_formula_sum 'C14 H11 N3 O2'
_chemical_formula_weight 253.26
_chemical_name_systematic
;
2-(3-Methyl-2-nitrophenyl)benzimidazole
;
_space_group_IT_number 14
_symmetry_cell_setting monoclinic
_symmetry_space_group_name_Hall '-P 2ybc'
_symmetry_space_group_name_H-M 'P 1 21/c 1'
_atom_sites_solution_hydrogens geom
_atom_sites_solution_primary direct
_atom_sites_solution_secondary difmap
_audit_creation_method SHELXL-97
_cell_angle_alpha 90.00
_cell_angle_beta 105.598(2)
_cell_angle_gamma 90.00
_cell_formula_units_Z 4
_cell_length_a 7.7550(10)
_cell_length_b 17.229(2)
_cell_length_c 9.7792(12)
_cell_measurement_reflns_used 1276
_cell_measurement_temperature 293(2)
_cell_measurement_theta_max 22.4
_cell_measurement_theta_min 2.5
_cell_volume 1258.5(3)
_computing_cell_refinement 'SAINT (Siemens, 1996)'
_computing_data_collection 'SMART (Siemens, 1996)'
_computing_data_reduction SAINT
_computing_molecular_graphics SHELXTL
_computing_publication_material
;
SHELXTL, PARST (Nardelli, 1995) and PLATON (Spek, 2003)
;
_computing_structure_refinement SHELXTL
_computing_structure_solution 'SHELXTL (Sheldrick, 1997)'
_diffrn_ambient_temperature 293(2)
_diffrn_detector_area_resol_mean 8.33
_diffrn_measured_fraction_theta_full 0.992
_diffrn_measured_fraction_theta_max 0.992
_diffrn_measurement_device_type 'Siemens SMART 1000 CCD area-detector'
_diffrn_measurement_method \w
_diffrn_radiation_monochromator graphite
_diffrn_radiation_source 'fine-focus sealed tube'
_diffrn_radiation_type MoK\a
_diffrn_radiation_wavelength 0.71073
_diffrn_reflns_av_R_equivalents 0.0306
_diffrn_reflns_av_sigmaI/netI 0.0381
_diffrn_reflns_limit_h_max 9
_diffrn_reflns_limit_h_min -4
_diffrn_reflns_limit_k_max 21
_diffrn_reflns_limit_k_min -20
_diffrn_reflns_limit_l_max 12
_diffrn_reflns_limit_l_min -11
_diffrn_reflns_number 6830
_diffrn_reflns_theta_full 26.05
_diffrn_reflns_theta_max 26.05
_diffrn_reflns_theta_min 2.36
_diffrn_standards_number 0
_exptl_absorpt_coefficient_mu 0.093
_exptl_absorpt_correction_T_max 0.9945
_exptl_absorpt_correction_T_min 0.9665
_exptl_absorpt_correction_type multi-scan
_exptl_absorpt_process_details '(SADABS; Sheldrick, 1996)'
_exptl_crystal_colour yellow
_exptl_crystal_density_diffrn 1.337
_exptl_crystal_density_method 'not measured'
_exptl_crystal_description plate
_exptl_crystal_F_000 528
_exptl_crystal_size_max 0.37
_exptl_crystal_size_mid 0.13
_exptl_crystal_size_min 0.06
_refine_diff_density_max 0.223
_refine_diff_density_min -0.179
_refine_ls_extinction_method none
_refine_ls_goodness_of_fit_ref 1.034
_refine_ls_hydrogen_treatment constr
_refine_ls_matrix_type full
_refine_ls_number_parameters 172
_refine_ls_number_reflns 2464
_refine_ls_number_restraints 0
_refine_ls_restrained_S_all 1.034
_refine_ls_R_factor_all 0.0869
_refine_ls_R_factor_gt 0.0577
_refine_ls_shift/su_max 0.000
_refine_ls_shift/su_mean 0.000
_refine_ls_structure_factor_coef Fsqd
_refine_ls_weighting_details 'calc w=1/[\s^2^(Fo^2^)+(0.0729P)^2^+0.2947P] where P=(Fo^2^+2Fc^2^)/3'
_refine_ls_weighting_scheme calc
_refine_ls_wR_factor_gt 0.1395
_refine_ls_wR_factor_ref 0.1576
_reflns_number_gt 1705
_reflns_number_total 2464
_reflns_threshold_expression I>2\s(I)
_cod_data_source_file cf6487.cif
_cod_data_source_block I
_cod_depositor_comments
;
The following automatic conversions were performed:
'_symmetry_cell_setting' value 'Monoclinic' changed to 'monoclinic'
according to '/home/saulius/struct/CIF-dictionaries/cif_core.dic'
dictionary named 'cif_core.dic' version 2.4.1 from 2010-06-29.

Automatic conversion script
Id: cif_fix_enum 1527 2010-12-29 10:47:43Z saulius 

The following automatic conversions were performed:

'_symmetry_cell_setting' value 'Monoclinic' changed to 'monoclinic'
according to /home/saulius/struct/CIF-dictionaries/cif_core.dic
dictionary named 'cif_core.dic' version 2.4.1 from 2010-06-29.

Automatic conversion script
Id: cif_fix_values 1715 2011-07-08 13:25:40Z adriana 
;
_cod_original_sg_symbol_H-M 'P 21/c'
_cod_database_code 2207994
_cod_database_fobs_code 2207994

loop_
_symmetry_equiv_pos_as_xyz
'x, y, z'
'-x, y+1/2, -z+1/2'
'-x, -y, -z'
'x, -y-1/2, z-1/2'

loop_
_atom_site_label
_atom_site_fract_x
_atom_site_fract_y
_atom_site_fract_z
_atom_site_U_iso_or_equiv
_atom_site_adp_type
_atom_site_calc_flag
_atom_site_refinement_flags
_atom_site_occupancy
_atom_site_type_symbol
O1 0.1315(3) 0.93223(13) 0.6428(2) 0.0919(8) Uani d . 1 O
O2 0.3049(3) 0.93405(12) 0.8565(3) 0.0847(7) Uani d . 1 O
N1 0.2419(3) 0.75972(11) 0.76393(18) 0.0476(5) Uani d . 1 N
N2 0.2373(3) 0.71427(10) 0.97512(18) 0.0498(5) Uani d . 1 N
H2A 0.2038 0.7080 1.0514 0.060 Uiso calc R 1 H
N3 0.1622(3) 0.92207(11) 0.7707(3) 0.0567(6) Uani d . 1 N
C1 0.3741(3) 0.70340(12) 0.8063(2) 0.0449(6) Uani d . 1 C
C2 0.4948(4) 0.67434(15) 0.7374(3) 0.0626(7) Uani d . 1 C
H2B 0.4959 0.6921 0.6479 0.075 Uiso calc R 1 H
C3 0.6129(4) 0.61833(16) 0.8060(3) 0.0726(8) Uani d . 1 C
H3A 0.6949 0.5978 0.7618 0.087 Uiso calc R 1 H
C4 0.6125(5) 0.59179(17) 0.9398(3) 0.0736(9) Uani d . 1 C
H4A 0.6953 0.5543 0.9836 0.088 Uiso calc R 1 H
C5 0.4936(4) 0.61916(15) 1.0088(3) 0.0680(8) Uani d . 1 C
H5A 0.4935 0.6011 1.0984 0.082 Uiso calc R 1 H
C6 0.3732(4) 0.67509(12) 0.9395(2) 0.0469(6) Uani d . 1 C
C7 0.1657(3) 0.76448(12) 0.8688(2) 0.0429(6) Uani d . 1 C
C8 0.0210(3) 0.81823(14) 0.8751(2) 0.0455(6) Uani d . 1 C
C9 -0.1178(4) 0.79537(18) 0.9311(3) 0.0686(8) Uani d . 1 C
H9A -0.1202 0.7453 0.9659 0.082 Uiso calc R 1 H
C10 -0.2530(4) 0.8477(2) 0.9350(3) 0.0840(11) Uani d . 1 C
H10A -0.3457 0.8319 0.9723 0.101 Uiso calc R 1 H
C11 -0.2523(4) 0.9218(2) 0.8851(3) 0.0775(9) Uani d . 1 C
H11A -0.3445 0.9554 0.8891 0.093 Uiso calc R 1 H
C12 -0.1177(3) 0.94750(17) 0.8290(3) 0.0576(7) Uani d . 1 C
C13 0.0146(3) 0.89396(14) 0.8251(2) 0.0453(6) Uani d . 1 C
C14 -0.1166(4) 1.02973(17) 0.7793(3) 0.0813(10) Uani d . 1 C
H14A -0.0143 1.0378 0.7435 0.122 Uiso calc R 1 H
H14B -0.1108 1.0644 0.8573 0.122 Uiso calc R 1 H
H14C -0.2240 1.0397 0.7054 0.122 Uiso calc R 1 H

loop_
_atom_site_aniso_label
_atom_site_aniso_U_11
_atom_site_aniso_U_22
_atom_site_aniso_U_33
_atom_site_aniso_U_12
_atom_site_aniso_U_13
_atom_site_aniso_U_23
O1 0.119(2) 0.0918(16) 0.0831(15) 0.0191(14) 0.0576(15) 0.0316(12)
O2 0.0482(12) 0.0813(15) 0.1269(19) -0.0103(11) 0.0275(13) -0.0119(13)
N1 0.0682(13) 0.0459(10) 0.0356(10) 0.0058(10) 0.0259(10) 0.0026(8)
N2 0.0753(15) 0.0466(11) 0.0344(10) -0.0045(10) 0.0265(10) 0.0014(8)
N3 0.0583(15) 0.0419(11) 0.0774(16) 0.0073(10) 0.0311(13) 0.0039(10)
C1 0.0649(16) 0.0363(11) 0.0382(12) 0.0010(11) 0.0220(12) 0.0007(9)
C2 0.087(2) 0.0561(15) 0.0556(15) 0.0156(15) 0.0384(15) 0.0063(12)
C3 0.087(2) 0.0577(16) 0.082(2) 0.0202(16) 0.0384(17) 0.0030(15)
C4 0.085(2) 0.0567(16) 0.0747(19) 0.0196(15) 0.0147(17) 0.0103(14)
C5 0.096(2) 0.0557(15) 0.0491(14) 0.0073(16) 0.0141(15) 0.0104(12)
C6 0.0668(16) 0.0375(11) 0.0376(12) -0.0036(12) 0.0159(12) -0.0010(9)
C7 0.0599(15) 0.0381(11) 0.0367(11) -0.0083(11) 0.0230(11) -0.0034(9)
C8 0.0457(13) 0.0567(14) 0.0384(12) -0.0091(11) 0.0187(11) -0.0110(10)
C9 0.0699(18) 0.0800(19) 0.0665(18) -0.0243(16) 0.0366(15) -0.0130(14)
C10 0.0535(18) 0.126(3) 0.087(2) -0.022(2) 0.0448(17) -0.029(2)
C11 0.0444(16) 0.108(3) 0.081(2) 0.0017(18) 0.0176(15) -0.0332(19)
C12 0.0390(14) 0.0763(18) 0.0539(15) 0.0067(13) 0.0064(12) -0.0187(12)
C13 0.0401(13) 0.0537(14) 0.0434(12) -0.0012(11) 0.0133(10) -0.0095(10)
C14 0.080(2) 0.070(2) 0.086(2) 0.0294(17) 0.0080(18) -0.0098(16)

loop_
_atom_type_symbol
_atom_type_description
_atom_type_scat_dispersion_real
_atom_type_scat_dispersion_imag
_atom_type_scat_source
C C 0.0033 0.0016 'International Tables Vol C Tables 4.2.6.8 and 6.1.1.4'
H H 0.0000 0.0000 'International Tables Vol C Tables 4.2.6.8 and 6.1.1.4'
N N 0.0061 0.0033 'International Tables Vol C Tables 4.2.6.8 and 6.1.1.4'
O O 0.0106 0.0060 'International Tables Vol C Tables 4.2.6.8 and 6.1.1.4'

loop_
_geom_angle_atom_site_label_1
_geom_angle_atom_site_label_2
_geom_angle_atom_site_label_3
_geom_angle
C7 N1 C1 105.11(18)
C7 N2 C6 107.72(18)
C7 N2 H2A 126.1
C6 N2 H2A 126.1
O2 N3 O1 125.0(3)
O2 N3 C13 117.4(2)
O1 N3 C13 117.5(2)
C2 C1 N1 130.4(2)
C2 C1 C6 120.1(2)
N1 C1 C6 109.5(2)
C3 C2 C1 117.7(2)
C3 C2 H2B 121.1
C1 C2 H2B 121.1
C2 C3 C4 121.4(3)
C2 C3 H3A 119.3
C4 C3 H3A 119.3
C5 C4 C3 121.7(3)
C5 C4 H4A 119.1
C3 C4 H4A 119.1
C4 C5 C6 117.0(2)
C4 C5 H5A 121.5
C6 C5 H5A 121.5
N2 C6 C5 132.9(2)
N2 C6 C1 105.2(2)
C5 C6 C1 121.9(2)
N1 C7 N2 112.4(2)
N1 C7 C8 125.4(2)
N2 C7 C8 122.15(19)
C13 C8 C9 116.5(2)
C13 C8 C7 122.2(2)
C9 C8 C7 121.3(2)
C8 C9 C10 119.8(3)
C8 C9 H9A 120.1
C10 C9 H9A 120.1
C11 C10 C9 121.3(3)
C11 C10 H10A 119.3
C9 C10 H10A 119.3
C10 C11 C12 121.3(3)
C10 C11 H11A 119.4
C12 C11 H11A 119.4
C11 C12 C13 116.2(3)
C11 C12 C14 120.3(3)
C13 C12 C14 123.4(3)
C12 C13 C8 124.9(2)
C12 C13 N3 116.4(2)
C8 C13 N3 118.6(2)
C12 C14 H14A 109.5
C12 C14 H14B 109.5
H14A C14 H14B 109.5
C12 C14 H14C 109.5
H14A C14 H14C 109.5
H14B C14 H14C 109.5

loop_
_geom_bond_atom_site_label_1
_geom_bond_atom_site_label_2
_geom_bond_distance
_geom_bond_publ_flag
O1 N3 1.221(3) ?
O2 N3 1.213(3) ?
N1 C7 1.317(3) yes
N1 C1 1.392(3) yes
N2 C7 1.352(3) yes
N2 C6 1.373(3) yes
N2 H2A 0.860 ?
N3 C13 1.468(3) yes
C1 C2 1.385(3) ?
C1 C6 1.393(3) ?
C2 C3 1.375(4) ?
C2 H2B 0.930 ?
C3 C4 1.387(4) ?
C3 H3A 0.930 ?
C4 C5 1.365(4) ?
C4 H4A 0.930 ?
C5 C6 1.386(4) ?
C5 H5A 0.930 ?
C7 C8 1.469(3) ?
C8 C13 1.389(3) ?
C8 C9 1.390(3) ?
C9 C10 1.391(4) ?
C9 H9A 0.930 ?
C10 C11 1.368(5) ?
C10 H10A 0.930 ?
C11 C12 1.377(4) ?
C11 H11A 0.930 ?
C12 C13 1.388(3) ?
C12 C14 1.498(4) ?
C14 H14A 0.960 ?
C14 H14B 0.960 ?
C14 H14C 0.960 ?

loop_
_geom_hbond_atom_site_label_D
_geom_hbond_atom_site_label_H
_geom_hbond_atom_site_label_A
_geom_hbond_site_symmetry_A
_geom_hbond_distance_DH
_geom_hbond_distance_HA
_geom_hbond_distance_DA
_geom_hbond_angle_DHA
_geom_hbond_publ_flag
N2 H2A N1 4_576 0.86 2.09 2.850(3) 146 yes
C14 H14A O1 1_555 0.96 2.48 3.112(4) 123 yes
C14 H14C Cg2 2_556 0.96 2.74 3.536 141 yes

loop_
_geom_torsion_atom_site_label_1
_geom_torsion_atom_site_label_2
_geom_torsion_atom_site_label_3
_geom_torsion_atom_site_label_4
_geom_torsion
C7 N1 C1 C2 179.6(3)
C7 N1 C1 C6 0.1(3)
N1 C1 C2 C3 179.6(3)
C6 C1 C2 C3 -1.0(4)
C1 C2 C3 C4 -0.2(4)
C2 C3 C4 C5 0.9(5)
C3 C4 C5 C6 -0.2(5)
C7 N2 C6 C5 178.2(3)
C7 N2 C6 C1 -1.5(2)
C4 C5 C6 N2 179.4(3)
C4 C5 C6 C1 -1.0(4)
C2 C1 C6 N2 -178.7(2)
N1 C1 C6 N2 0.9(3)
C2 C1 C6 C5 1.6(4)
N1 C1 C6 C5 -178.8(2)
C1 N1 C7 N2 -1.0(3)
C1 N1 C7 C8 178.0(2)
C6 N2 C7 N1 1.6(3)
C6 N2 C7 C8 -177.5(2)
N1 C7 C8 C13 -38.0(3)
N2 C7 C8 C13 140.9(2)
N1 C7 C8 C9 141.6(2)
N2 C7 C8 C9 -39.4(3)
C13 C8 C9 C10 -0.1(4)
C7 C8 C9 C10 -179.8(2)
C8 C9 C10 C11 -0.2(5)
C9 C10 C11 C12 0.0(5)
C10 C11 C12 C13 0.6(4)
C10 C11 C12 C14 -178.0(3)
C11 C12 C13 C8 -1.0(4)
C14 C12 C13 C8 177.5(2)
C11 C12 C13 N3 -177.6(2)
C14 C12 C13 N3 0.9(3)
C9 C8 C13 C12 0.8(3)
C7 C8 C13 C12 -179.5(2)
C9 C8 C13 N3 177.3(2)
C7 C8 C13 N3 -3.0(3)
O2 N3 C13 C12 105.1(3)
O1 N3 C13 C12 -74.3(3)
O2 N3 C13 C8 -71.8(3)
O1 N3 C13 C8 108.9(3)

loop_
_cod_related_entry_id
_cod_related_entry_database
_cod_related_entry_code
1 ChemSpider 21126613
